data_7100519
loop_
_publ_author_name
'Johannes Beck'
'Folker Steden'

_publ_section_title
;
[Bi6F11]7+ - an unusual, highly charged bismuth fluoro
complex in (Se4)[Bi6F11][AsF6]9 10 SO2
;
_journal_name_full 'Chemical Communications'
_journal_paper_doi 10.1039/b508898d
_journal_year 2005
_chemical_formula_sum 'As9 Bi6 F65 O20 S10 Se4'
_chemical_formula_weight 4119.6
_chemical_name_common
;
Tetraselenium(2+) hexabismuthundekafluoro(7+)
nonakishexafluoroarsenate(-) - sulfurdioxide dekasolvate
;
_space_group_IT_number 2
_symmetry_cell_setting triclinic
_symmetry_space_group_name_Hall '-P 1'
_symmetry_space_group_name_H-M 'P -1'
_cell_angle_alpha 69.303(1)
_cell_angle_beta 72.326(1)
_cell_angle_gamma 69.716(1)
_cell_formula_units_Z 4
_cell_length_a 10.36350(10)
_cell_length_b 13.50240(10)
_cell_length_c 15.05890(10)
_cell_measurement_temperature 125(2)
_cell_volume 1809.19(3)
_diffrn_ambient_temperature 125(2)
_exptl_crystal_density_diffrn 3.781
_cod_database_code 7100519

loop_
_symmetry_equiv_pos_as_xyz
'x, y, z'
'-x, -y, -z'

loop_
_atom_site_label
_atom_site_type_symbol
_atom_site_fract_x
_atom_site_fract_y
_atom_site_fract_z
_atom_site_U_iso_or_equiv
_atom_site_adp_type
_atom_site_occupancy
_atom_site_symmetry_multiplicity
_atom_site_calc_flag
_atom_site_refinement_flags
_atom_site_disorder_assembly
_atom_site_disorder_group
Se1 Se 0.90915(10) 1.00587(8) 0.10690(6) 0.02548(18) Uani 1 1 d . . .
Se2 Se 1.13953(9) 0.99627(8) 0.03020(6) 0.02560(18) Uani 1 1 d . . .
Bi1 Bi 0.81255(3) 0.44384(2) 0.315887(19) 0.01392(8) Uani 1 1 d . . .
Bi2 Bi 0.45908(3) 0.67169(2) 0.423866(19) 0.01300(8) Uani 1 1 d . . .
Bi3 Bi 0.39633(3) 0.44904(2) 0.313927(19) 0.01360(8) Uani 1 1 d . . .
F71 F 0.5000 0.5000 0.5000 0.0192(12) Uani 1 2 d S . .
F72 F 0.7352(5) 0.3580(4) 0.4609(3) 0.0151(8) Uani 1 1 d . . .
F73 F 0.6826(5) 0.5868(4) 0.3600(3) 0.0170(8) Uani 1 1 d . . .
F74 F 0.4144(5) 0.3640(4) 0.4612(3) 0.0183(9) Uani 1 1 d . . .
F75 F 0.3675(5) 0.5925(4) 0.3562(3) 0.0185(9) Uani 1 1 d . . .
F76 F 0.6108(5) 0.4429(4) 0.3035(4) 0.0196(9) Uani 1 1 d . . .
As1 As 0.0000 0.5000 0.5000 0.01361(19) Uani 1 2 d S . .
F11 F 0.0674(6) 0.5497(5) 0.5619(4) 0.0288(11) Uani 1 1 d . . .
F12 F 0.1479(5) 0.5048(5) 0.4061(4) 0.0244(10) Uani 1 1 d . . .
F13 F 0.0807(6) 0.3692(4) 0.5559(4) 0.0259(10) Uani 1 1 d . . .
As2 As 0.20635(9) 0.20531(7) 0.33722(7) 0.02153(17) Uani 1 1 d . . .
F21 F 0.2683(6) 0.3021(5) 0.3537(5) 0.0341(13) Uani 1 1 d . . .
F22 F 0.0579(7) 0.3107(6) 0.3115(7) 0.050(2) Uani 1 1 d . . .
F23 F 0.1390(7) 0.1169(6) 0.3189(6) 0.0485(18) Uani 1 1 d . . .
F24 F 0.1229(11) 0.1820(8) 0.4554(6) 0.064(2) Uani 1 1 d . . .
F25 F 0.2828(10) 0.2391(9) 0.2183(6) 0.069(3) Uani 1 1 d . . .
F26 F 0.3521(9) 0.1051(7) 0.3637(10) 0.079(3) Uani 1 1 d . . .
As3 As 0.58137(9) 0.70154(7) 0.11641(6) 0.01978(16) Uani 1 1 d . . .
F31 F 0.4816(5) 0.6066(4) 0.1668(4) 0.0229(10) Uani 1 1 d . . .
F32 F 0.7222(5) 0.5995(4) 0.1639(4) 0.0241(10) Uani 1 1 d . . .
F33 F 0.5227(5) 0.7378(4) 0.2252(4) 0.0249(10) Uani 1 1 d . . .
F34 F 0.6400(7) 0.6593(6) 0.0134(4) 0.0370(14) Uani 1 1 d . . .
F35 F 0.6804(6) 0.7925(5) 0.0704(5) 0.0358(13) Uani 1 1 d . . .
F36 F 0.4393(6) 0.7983(5) 0.0748(5) 0.0326(12) Uani 1 1 d . . .
As4 As 0.71383(8) 0.14735(6) 0.37026(6) 0.01741(15) Uani 1 1 d . . .
F41 F 0.8071(5) 0.2475(4) 0.3261(4) 0.0210(9) Uani 1 1 d . . .
F42 F 0.6162(6) 0.0547(4) 0.4147(4) 0.0274(11) Uani 1 1 d . . .
F43 F 0.8522(5) 0.0535(4) 0.4175(4) 0.0280(11) Uani 1 1 d . . .
F44 F 0.7773(6) 0.1162(5) 0.2623(4) 0.0303(12) Uani 1 1 d . . .
F45 F 0.5715(5) 0.2496(4) 0.3243(4) 0.0214(9) Uani 1 1 d . . .
F46 F 0.6459(5) 0.1844(4) 0.4794(3) 0.0210(9) Uani 1 1 d . . .
As5 As 0.07779(8) 0.65433(7) 0.15942(6) 0.01912(16) Uani 1 1 d . . .
F51 F 0.2233(6) 0.5513(5) 0.1961(4) 0.0307(12) Uani 1 1 d . . .
F52 F -0.0276(6) 0.5734(6) 0.2452(5) 0.0369(14) Uani 1 1 d . . .
F53 F 0.0719(7) 0.7124(5) 0.2451(5) 0.0383(14) Uani 1 1 d . . .
F54 F 0.1850(7) 0.7306(6) 0.0753(5) 0.0426(15) Uani 1 1 d . . .
F55 F 0.0879(9) 0.5889(6) 0.0774(5) 0.0453(16) Uani 1 1 d . . .
F56 F -0.0684(7) 0.7532(5) 0.1258(6) 0.0470(17) Uani 1 1 d . . .
S1 S 0.7078(2) 0.83682(17) 0.39642(15) 0.0215(4) Uani 1 1 d . . .
O11 O 0.6050(7) 0.8220(5) 0.3589(5) 0.0248(12) Uani 1 1 d . . .
O12 O 0.8202(7) 0.8751(6) 0.3258(5) 0.0277(13) Uani 1 1 d . . .
S2 S 0.5774(3) 0.3383(2) 0.07612(19) 0.0352(5) Uani 1 1 d . . .
O21 O 0.5012(9) 0.4050(7) 0.1396(5) 0.0384(17) Uani 1 1 d . . .
O22 O 0.6103(11) 0.2218(8) 0.1167(7) 0.053(2) Uani 1 1 d . . .
S3 S 0.1088(2) 0.8977(2) 0.33555(16) 0.0277(4) Uani 1 1 d . . .
O31 O 0.0935(7) 0.9544(5) 0.2385(5) 0.0248(12) Uani 1 1 d . . .
O32 O 0.2470(7) 0.8355(6) 0.3506(6) 0.0348(16) Uani 1 1 d . . .
S4 S 0.4846(3) 1.0032(3) 0.1685(2) 0.0404(6) Uani 1 1 d . . .
O41 O 0.6279(9) 1.0001(8) 0.1282(7) 0.048(2) Uani 1 1 d . . .
O42 O 0.3935(11) 1.0253(9) 0.1083(8) 0.060(3) Uani 1 1 d . . .
S5 S 0.0392(2) 0.3209(2) 0.08999(17) 0.0281(4) Uani 1 1 d . . .
O51 O -0.0676(9) 0.3944(7) 0.1400(5) 0.0391(18) Uani 1 1 d . . .
O52 O 0.0269(10) 0.2145(7) 0.1102(7) 0.049(2) Uani 1 1 d . . .

loop_
_atom_site_aniso_label
_atom_site_aniso_U_11
_atom_site_aniso_U_22
_atom_site_aniso_U_33
_atom_site_aniso_U_23
_atom_site_aniso_U_13
_atom_site_aniso_U_12
Se1 0.0278(4) 0.0315(4) 0.0191(4) -0.0112(3) -0.0043(3) -0.0065(3)
Se2 0.0262(4) 0.0317(4) 0.0223(4) -0.0105(3) -0.0077(3) -0.0065(3)
Bi1 0.00947(12) 0.01756(14) 0.01521(13) -0.00667(10) -0.00161(9) -0.00285(9)
Bi2 0.01148(13) 0.01408(13) 0.01400(13) -0.00473(9) -0.00348(9) -0.00254(9)
Bi3 0.01181(13) 0.01719(14) 0.01414(13) -0.00642(10) -0.00395(9) -0.00349(9)
F71 0.020(3) 0.020(3) 0.021(3) -0.008(3) -0.008(3) -0.003(2)
F72 0.0145(19) 0.016(2) 0.0142(19) -0.0032(16) -0.0041(16) -0.0030(16)
F73 0.0124(19) 0.017(2) 0.018(2) -0.0035(17) -0.0012(16) -0.0037(16)
F74 0.018(2) 0.023(2) 0.017(2) -0.0088(18) -0.0039(17) -0.0063(18)
F75 0.015(2) 0.022(2) 0.019(2) -0.0084(18) -0.0051(17) -0.0018(17)
F76 0.014(2) 0.018(2) 0.027(2) -0.0056(18) -0.0065(18) -0.0041(17)
As1 0.0100(4) 0.0186(5) 0.0143(4) -0.0076(4) -0.0032(3) -0.0027(3)
F11 0.030(3) 0.042(3) 0.027(3) -0.015(2) -0.011(2) -0.015(2)
F12 0.016(2) 0.035(3) 0.021(2) -0.011(2) 0.0007(18) -0.005(2)
F13 0.026(2) 0.022(2) 0.021(2) -0.0036(19) -0.002(2) -0.0003(19)
As2 0.0168(4) 0.0212(4) 0.0319(4) -0.0115(3) -0.0104(3) -0.0025(3)
F21 0.028(3) 0.030(3) 0.056(4) -0.018(3) -0.012(3) -0.013(2)
F22 0.028(3) 0.040(4) 0.094(6) -0.037(4) -0.034(4) 0.012(3)
F23 0.038(3) 0.049(4) 0.081(5) -0.040(4) -0.018(4) -0.010(3)
F24 0.103(7) 0.072(6) 0.036(4) -0.009(4) -0.006(4) -0.061(5)
F25 0.078(6) 0.092(7) 0.049(5) -0.043(5) 0.022(4) -0.044(5)
F26 0.051(5) 0.039(4) 0.169(11) -0.039(6) -0.065(6) 0.011(4)
As3 0.0177(4) 0.0236(4) 0.0165(4) -0.0021(3) -0.0049(3) -0.0062(3)
F31 0.023(2) 0.028(2) 0.021(2) -0.0052(19) -0.0049(19) -0.011(2)
F32 0.017(2) 0.028(3) 0.021(2) -0.004(2) -0.0032(18) -0.0034(19)
F33 0.022(2) 0.025(2) 0.030(3) -0.011(2) -0.005(2) -0.0053(19)
F34 0.033(3) 0.057(4) 0.020(2) -0.013(3) -0.001(2) -0.012(3)
F35 0.028(3) 0.036(3) 0.039(3) 0.005(3) -0.012(2) -0.016(2)
F36 0.027(3) 0.028(3) 0.037(3) 0.000(2) -0.014(2) -0.004(2)
As4 0.0158(3) 0.0157(3) 0.0204(4) -0.0088(3) -0.0011(3) -0.0023(3)
F41 0.016(2) 0.017(2) 0.026(2) -0.0088(18) 0.0003(18) -0.0023(17)
F42 0.027(3) 0.023(2) 0.034(3) -0.011(2) -0.003(2) -0.009(2)
F43 0.022(2) 0.021(2) 0.035(3) -0.004(2) -0.008(2) 0.0009(19)
F44 0.035(3) 0.030(3) 0.029(3) -0.019(2) 0.001(2) -0.007(2)
F45 0.019(2) 0.022(2) 0.023(2) -0.0084(19) -0.0058(18) -0.0018(18)
F46 0.021(2) 0.021(2) 0.019(2) -0.0050(18) -0.0034(18) -0.0037(18)
As5 0.0170(3) 0.0204(4) 0.0203(4) -0.0027(3) -0.0068(3) -0.0059(3)
F51 0.021(2) 0.035(3) 0.034(3) -0.011(2) -0.010(2) 0.000(2)
F52 0.029(3) 0.045(4) 0.038(3) 0.000(3) -0.005(2) -0.025(3)
F53 0.050(4) 0.035(3) 0.036(3) -0.016(3) -0.006(3) -0.016(3)
F54 0.044(4) 0.049(4) 0.033(3) -0.005(3) 0.002(3) -0.025(3)
F55 0.070(5) 0.042(4) 0.034(3) -0.012(3) -0.025(3) -0.012(3)
F56 0.031(3) 0.029(3) 0.074(5) -0.002(3) -0.029(3) 0.004(2)
S1 0.0219(9) 0.0213(9) 0.0229(9) -0.0057(7) -0.0050(7) -0.0079(7)
O11 0.026(3) 0.025(3) 0.027(3) -0.003(2) -0.006(2) -0.015(2)
O12 0.022(3) 0.026(3) 0.033(3) -0.008(3) -0.002(3) -0.008(2)
S2 0.0389(13) 0.0329(12) 0.0273(11) -0.0130(10) -0.0028(10) -0.0006(10)
O21 0.049(4) 0.036(4) 0.027(3) -0.015(3) -0.005(3) -0.003(3)
O22 0.061(6) 0.047(5) 0.044(5) -0.018(4) -0.011(4) -0.001(4)
S3 0.0175(9) 0.0355(12) 0.0218(10) -0.0049(8) -0.0061(8) 0.0015(8)
O31 0.028(3) 0.025(3) 0.023(3) -0.003(2) -0.014(2) -0.005(2)
O32 0.026(3) 0.030(4) 0.043(4) -0.011(3) -0.019(3) 0.010(3)
S4 0.0340(13) 0.0443(15) 0.0392(14) -0.0123(12) -0.0076(11) -0.0052(11)
O41 0.035(4) 0.056(5) 0.051(5) -0.013(4) -0.009(4) -0.012(4)
O42 0.055(6) 0.058(6) 0.071(7) -0.010(5) -0.026(5) -0.017(5)
S5 0.0272(10) 0.0356(12) 0.0234(10) -0.0121(9) -0.0040(8) -0.0076(9)
O51 0.051(5) 0.037(4) 0.022(3) -0.014(3) -0.007(3) 0.001(3)
O52 0.061(6) 0.037(4) 0.040(4) -0.016(4) 0.004(4) -0.008(4)

loop_
_geom_bond_atom_site_label_1
_geom_bond_atom_site_label_2
_geom_bond_distance
_geom_bond_site_symmetry_2
_geom_bond_publ_flag
Se1 Se2 2.2809(11) 2_775 ?
Se1 Se2 2.2952(13) . ?
Se2 Se1 2.2809(11) 2_775 ?
Bi1 F73 2.131(4) . ?
Bi1 F72 2.132(4) . ?
Bi1 F76 2.160(4) . ?
Bi1 F22 2.552(6) 1_655 ?
Bi1 F11 2.553(5) 2_666 ?
Bi1 F52 2.561(6) 1_655 ?
Bi1 F41 2.621(5) . ?
Bi1 F32 2.659(5) . ?
Bi2 F71 2.1455(3) . ?
Bi2 F75 2.269(5) . ?
Bi2 F72 2.274(4) 2_666 ?
Bi2 F73 2.278(4) . ?
Bi2 F74 2.302(4) 2_666 ?
Bi2 F46 2.580(5) 2_666 ?
Bi2 O11 2.681(6) . ?
Bi2 O32 2.705(6) . ?
Bi2 F33 2.739(6) . ?
Bi3 F74 2.139(5) . ?
Bi3 F75 2.144(5) . ?
Bi3 F76 2.154(4) . ?
Bi3 F12 2.519(5) . ?
Bi3 F21 2.562(5) . ?
Bi3 F51 2.599(6) . ?
Bi3 F31 2.645(5) . ?
Bi3 F45 2.656(5) . ?
Bi3 O21 2.711(7) . ?
F71 Bi2 2.1455(3) 2_666 ?
F72 Bi2 2.274(4) 2_666 ?
F74 Bi2 2.302(4) 2_666 ?
As1 F13 1.697(5) . ?
As1 F13 1.697(5) 2_566 ?
As1 F11 1.724(5) 2_566 ?
As1 F11 1.724(5) . ?
As1 F12 1.744(5) . ?
As1 F12 1.744(5) 2_566 ?
F11 Bi1 2.553(5) 2_666 ?
As2 F26 1.685(7) . ?
As2 F25 1.689(8) . ?
As2 F24 1.695(8) . ?
As2 F23 1.708(6) . ?
As2 F22 1.731(6) . ?
As2 F21 1.757(5) . ?
F22 Bi1 2.552(6) 1_455 ?
As3 F35 1.697(6) . ?
As3 F34 1.707(6) . ?
As3 F36 1.708(5) . ?
As3 F31 1.745(5) . ?
As3 F33 1.746(5) . ?
As3 F32 1.756(5) . ?
As4 F43 1.700(5) . ?
As4 F44 1.701(5) . ?
As4 F42 1.706(5) . ?
As4 F46 1.755(5) . ?
As4 F41 1.756(5) . ?
As4 F45 1.759(5) . ?
F46 Bi2 2.580(5) 2_666 ?
As5 F54 1.707(7) . ?
As5 F53 1.708(6) . ?
As5 F56 1.709(6) . ?
As5 F55 1.717(6) . ?
As5 F51 1.739(6) . ?
As5 F52 1.741(6) . ?
F52 Bi1 2.561(6) 1_455 ?
S1 O12 1.425(7) . ?
S1 O11 1.446(6) . ?
S2 O21 1.417(7) . ?
S2 O22 1.427(10) . ?
S3 O31 1.419(6) . ?
S3 O32 1.428(7) . ?
S4 O42 1.391(10) . ?
S4 O41 1.415(9) . ?
S5 O52 1.403(9) . ?
S5 O51 1.427(7) . ?
